data_9002643
loop_
_publ_author_name
'Hertweck, B.'
'Giester, G.'
'Libowitzky, E.'

_publ_section_title
;The crystal structures of the low-temperature phases of leonite-type
 compounds, K2Me(SO4)2.4H2O (Me=Mg,Mn,Fe) Sample: K2Mn(SO4)2.4H2O, T = 293 K
;
_journal_name_full 'American Mineralogist'
_journal_page_first 1282
_journal_page_last 1292
_journal_volume 86
_journal_year 2001
_chemical_formula_structural K2Mg(SO4)2*4(H2O)
_chemical_formula_sum 'H8 K2 Mn O12 S2'
_chemical_name_mineral Leonite
_space_group_IT_number 12
_symmetry_space_group_name_Hall '-C 2y'
_symmetry_space_group_name_H-M 'C 1 2/m 1'
_cell_angle_alpha 90
_cell_angle_beta 95.03
_cell_angle_gamma 90
_cell_formula_units_Z 4
_cell_length_a 12.017
_cell_length_b 9.594
_cell_length_c 9.949
_cell_volume 1142.614
_database_code_amcsd 0002732
_diffrn_ambient_temperature 293
_exptl_crystal_density_diffrn 2.310
_cod_original_formula_sum 'K2 Mn S2 O12 H8'
_cod_database_code 9002643

loop_
_space_group_symop_operation_xyz
x,y,z
1/2+x,1/2+y,z
x,-y,z
1/2+x,1/2-y,z
-x,y,-z
1/2-x,1/2+y,-z
-x,-y,-z
1/2-x,1/2-y,-z

loop_
_atom_site_label
_atom_site_fract_x
_atom_site_fract_y
_atom_site_fract_z
_atom_site_occupancy
_atom_site_U_iso_or_equiv
_atom_site_type_symbol
_atom_site_attached_hydrogens
K 0.17022 0.26326 0.24936 1.00000 0.02810 K 0
Mn1 0.00000 0.00000 0.00000 1.00000 0.01540 Mn 0
Mn2 0.00000 0.50000 0.50000 1.00000 0.01490 Mn 0
S1 0.20695 0.50000 -0.04418 1.00000 0.01500 S 0
S2 0.21077 0.00000 -0.47979 1.00000 0.01500 S 0
O1 0.15880 0.37430 -0.11290 1.00000 0.02740 O 0
O2A 0.15190 0.09730 -0.40130 0.50000 0.02710 O 0
O2B 0.17230 0.14570 -0.45200 0.50000 0.02990 O 0
O3 0.17280 0.00000 0.05940 1.00000 0.03810 O 0
O4 0.18410 0.50000 0.09650 1.00000 0.03550 O 0
O5 0.16860 0.50000 0.43540 1.00000 0.02320 O 0
O6 0.19180 0.02360 0.37540 0.50000 0.02890 O 0
Ow1 0.03870 0.33510 -0.35190 1.00000 0.02220 O 0
Ow2 0.00000 0.22670 0.00000 1.00000 0.03330 O 0
Ow3 0.01040 0.00000 -0.21940 1.00000 0.03290 O 0
H1 0.07200 0.27600 -0.37900 1.00000 0.03300 H 0
H2 0.07900 0.34900 -0.27400 1.00000 0.03700 H 0
H3 0.04300 0.27200 -0.03000 1.00000 0.04100 H 0
H4 0.06100 0.00000 -0.25700 1.00000 0.06000 H 0
H5 -0.04100 0.00000 -0.27200 1.00000 0.05800 H 0

loop_
_cod_changelog_entry_id
_cod_changelog_entry_author
_cod_changelog_entry_date
_cod_changelog_entry_text
1
;cod-tools version 3.8.0
Id: cif_guess_AMCSD_atom_types 9581 2023-05-17 12:35:41Z saulius
;
2023-05-18T08:40:26+03:00
;Derived atom types and hydrogen counts
from atom names that follow the AMCSD naming convention
(Wat == water, O-H == hydroxyl).
;

loop_
_cod_related_entry_id
_cod_related_entry_database
_cod_related_entry_code
1 AMCSD 0002732
